data_2012973
loop_
_publ_author_name
'Morel, Ademir F.'
'Gonzaga, Wellington de A.'
'Burrow, Robert A.'
'Maichle-M\"ossmer, C\"acilia'
'Str\"ahle, Johannes'

_publ_section_title
;
 6-Acetonyldihydroavicine
;
_journal_issue 10
_journal_name_full 'Acta Crystallographica Section C'
_journal_page_first o606
_journal_page_last o607
_journal_paper_doi 10.1107/S0108270102015202
_journal_volume 58
_journal_year 2002
_chemical_formula_iupac 'C23 H19 N O5'
_chemical_formula_moiety 'C23 H19 N O5'
_chemical_formula_sum 'C23 H19 N O5'
_chemical_formula_weight 389.39
_chemical_name_common
;
6-acetonyldihydroavicine
;
_chemical_name_systematic
;
1-(5-methyl-5,6-dihydro[1,3]benzodioxolo[5,6-c][1,3]dioxolo[4,5-j]
phenanthridin-6-yl)acetone
;
_space_group_IT_number 2
_symmetry_cell_setting triclinic
_symmetry_space_group_name_Hall '-P 1'
_symmetry_space_group_name_H-M 'P -1'
_atom_sites_solution_hydrogens geom
_atom_sites_solution_primary direct
_atom_sites_solution_secondary difmap
_audit_creation_method SHELXL-97
_cell_angle_alpha 94.191(6)
_cell_angle_beta 93.879(6)
_cell_angle_gamma 105.293(6)
_cell_formula_units_Z 2
_cell_length_a 8.2525(7)
_cell_length_b 8.2653(6)
_cell_length_c 13.9594(6)
_cell_measurement_reflns_used 25
_cell_measurement_temperature 213(2)
_cell_measurement_theta_max 27.06
_cell_measurement_theta_min 8.87
_cell_volume 912.24(11)
_computing_cell_refinement 'CAD-4 EXPRESS'
_computing_data_collection 'CAD-4 EXPRESS (Enraf-Nonius, 1992)'
_computing_data_reduction 'HELENA (Spek, 1995)'
_computing_molecular_graphics 'ORTEP-3 for Windows (Farrugia, 1997)'
_computing_publication_material SHELXL97
_computing_structure_refinement 'SHELXL97 (Sheldrick, 1997)'
_computing_structure_solution 'SHELXS97 (Sheldrick, 1997)'
_diffrn_ambient_temperature 213(2)
_diffrn_measured_fraction_theta_full 0.999
_diffrn_measured_fraction_theta_max 0.999
_diffrn_measurement_device_type 'Enraf-Nonius CAD-4'
_diffrn_measurement_method \w
_diffrn_radiation_monochromator graphite
_diffrn_radiation_source 'fine-focus sealed tube'
_diffrn_radiation_type CuK\a
_diffrn_radiation_wavelength 1.5418
_diffrn_reflns_av_R_equivalents 0.0451
_diffrn_reflns_av_sigmaI/netI 0.0420
_diffrn_reflns_limit_h_max 9
_diffrn_reflns_limit_h_min -1
_diffrn_reflns_limit_k_max 9
_diffrn_reflns_limit_k_min -9
_diffrn_reflns_limit_l_max 16
_diffrn_reflns_limit_l_min -16
_diffrn_reflns_number 3809
_diffrn_reflns_theta_full 64.94
_diffrn_reflns_theta_max 64.95
_diffrn_reflns_theta_min 5.57
_diffrn_standards_decay_% <2
_diffrn_standards_interval_time 60
_diffrn_standards_number 3
_exptl_absorpt_coefficient_mu 0.828
_exptl_absorpt_correction_T_max 0.921
_exptl_absorpt_correction_T_min 0.864
_exptl_absorpt_correction_type '\y scan'
_exptl_absorpt_process_details 'with 5 reflections using the ABSPSI routine in PLATON (Spek, 1995)'
_exptl_crystal_colour colorless
_exptl_crystal_density_diffrn 1.419
_exptl_crystal_density_method 'not measured'
_exptl_crystal_description needle
_exptl_crystal_F_000 408
_exptl_crystal_size_max 0.25
_exptl_crystal_size_mid 0.10
_exptl_crystal_size_min 0.10
_refine_diff_density_max 0.231
_refine_diff_density_min -0.197
_refine_ls_extinction_coef 0.0064(8)
_refine_ls_extinction_expression Fc^*^=kFc[1+0.001xFc^2^\l^3^/sin(2\q)]^-1/4^
_refine_ls_extinction_method SHELXL97
_refine_ls_goodness_of_fit_ref 1.042
_refine_ls_hydrogen_treatment constr
_refine_ls_matrix_type full
_refine_ls_number_parameters 267
_refine_ls_number_reflns 3107
_refine_ls_number_restraints 0
_refine_ls_restrained_S_all 1.042
_refine_ls_R_factor_all 0.0713
_refine_ls_R_factor_gt 0.0444
_refine_ls_shift/su_max <0.001
_refine_ls_shift/su_mean 0.000
_refine_ls_structure_factor_coef Fsqd
_refine_ls_weighting_details 'w = 1/[\s^2^(Fo^2^)+(0.0627P)^2^+0.1711P] where P = (Fo^2^+2Fc^2^)/3'
_refine_ls_weighting_scheme calc
_refine_ls_wR_factor_gt 0.1113
_refine_ls_wR_factor_ref 0.1249
_reflns_number_gt 2287
_reflns_number_total 3107
_reflns_threshold_expression I>2\s(I)
_cod_data_source_file fr1384.cif
_cod_data_source_block I
_cod_original_cell_volume 912.25(10)
_cod_database_code 2012973
_cod_database_fobs_code 2012973

loop_
_symmetry_equiv_pos_as_xyz
'x, y, z'
'-x, -y, -z'

loop_
_atom_site_label
_atom_site_fract_x
_atom_site_fract_y
_atom_site_fract_z
_atom_site_U_iso_or_equiv
_atom_site_adp_type
_atom_site_calc_flag
_atom_site_refinement_flags
_atom_site_occupancy
_atom_site_disorder_assembly
_atom_site_disorder_group
_atom_site_type_symbol
C1 0.9251(2) 0.4457(2) 0.26085(15) 0.0364(5) Uani d . 1 . . C
C2 0.9819(3) 0.6139(2) 0.30341(16) 0.0403(5) Uani d . 1 . . C
H2 1.0524 0.6958 0.2705 0.048 Uiso calc R 1 . . H
C3 0.9362(3) 0.6592(2) 0.39108(16) 0.0415(5) Uani d . 1 . . C
H3 0.9786 0.7713 0.4182 0.050 Uiso calc R 1 . . H
C4 0.8266(2) 0.5420(2) 0.44253(16) 0.0385(5) Uani d . 1 . . C
C5 0.7771(3) 0.5901(3) 0.53340(16) 0.0438(5) Uani d . 1 . . C
H5 0.8162 0.7016 0.5619 0.053 Uiso calc R 1 . . H
C6 0.6722(3) 0.4705(3) 0.57735(16) 0.0435(5) Uani d . 1 . . C
O7 0.6093(2) 0.4861(2) 0.66507(12) 0.0593(5) Uani d . 1 . . O
C8 0.4987(3) 0.3258(3) 0.67673(17) 0.0521(6) Uani d . 1 . . C
H8A 0.3833 0.3351 0.6802 0.063 Uiso calc R 1 . . H
H8B 0.5338 0.2845 0.7366 0.063 Uiso calc R 1 . . H
O9 0.5051(2) 0.2119(2) 0.59622(12) 0.0597(5) Uani d . 1 . . O
C10 0.6093(3) 0.3045(3) 0.53547(16) 0.0429(5) Uani d . 1 . . C
C11 0.6499(3) 0.2506(3) 0.44921(16) 0.0414(5) Uani d . 1 . . C
H11 0.6058 0.1384 0.4225 0.050 Uiso calc R 1 . . H
C12 0.7636(2) 0.3726(2) 0.40005(15) 0.0368(5) Uani d . 1 . . C
C13 0.8160(2) 0.3272(2) 0.30921(15) 0.0357(5) Uani d . 1 . . C
N14 0.75781(19) 0.15470(19) 0.27038(12) 0.0355(4) Uani d . 1 . . N
C15 0.7375(2) 0.1346(2) 0.16421(15) 0.0359(5) Uani d . 1 . . C
H15 0.7260 0.0145 0.1439 0.043 Uiso calc R 1 . . H
C16 0.8894(2) 0.2369(2) 0.11996(15) 0.0362(5) Uani d . 1 . . C
C17 0.9359(2) 0.1753(3) 0.03309(16) 0.0390(5) Uani d . 1 . . C
H17 0.8728 0.0725 0.0000 0.047 Uiso calc R 1 . . H
C18 1.0772(2) 0.2715(3) -0.00166(16) 0.0390(5) Uani d . 1 . . C
O19 1.14947(19) 0.23701(18) -0.08428(11) 0.0518(4) Uani d . 1 . . O
C20 1.3022(3) 0.3695(3) -0.08225(17) 0.0469(6) Uani d . 1 . . C
H20A 1.3999 0.3235 -0.0755 0.056 Uiso calc R 1 . . H
H20B 1.3052 0.4235 -0.1426 0.056 Uiso calc R 1 . . H
O21 1.30803(18) 0.48984(18) -0.00258(11) 0.0493(4) Uani d . 1 . . O
C22 1.1708(2) 0.4225(2) 0.04670(15) 0.0367(5) Uani d . 1 . . C
C23 1.1264(2) 0.4872(2) 0.13053(15) 0.0374(5) Uani d . 1 . . C
H23 1.1897 0.5918 0.1616 0.045 Uiso calc R 1 . . H
C24 0.9815(2) 0.3910(2) 0.16891(15) 0.0352(5) Uani d . 1 . . C
C25 0.8613(3) 0.0526(3) 0.31112(16) 0.0440(5) Uani d . 1 . . C
H25A 0.9765 0.0944 0.2950 0.066 Uiso calc R 1 . . H
H25B 0.8166 -0.0638 0.2846 0.066 Uiso calc R 1 . . H
H25C 0.8593 0.0596 0.3807 0.066 Uiso calc R 1 . . H
C26 0.5723(2) 0.1717(3) 0.12994(17) 0.0405(5) Uani d . 1 . . C
H26A 0.5716 0.2842 0.1571 0.048(6) Uiso calc R 1 . . H
H26B 0.5624 0.1696 0.0595 0.065(8) Uiso calc R 1 . . H
C27 0.4248(2) 0.0414(3) 0.16143(16) 0.0399(5) Uani d . 1 . . C
C28 0.3008(3) 0.1003(3) 0.2164(2) 0.0683(8) Uani d . 1 . . C
H28A 0.2119 0.0040 0.2301 0.102 Uiso calc R 1 . . H
H28B 0.2524 0.1728 0.1786 0.102 Uiso calc R 1 . . H
H28C 0.3566 0.1626 0.2765 0.102 Uiso calc R 1 . . H
O29 0.41039(18) -0.10772(18) 0.14154(12) 0.0524(4) Uani d . 1 . . O

loop_
_atom_site_aniso_label
_atom_site_aniso_U_11
_atom_site_aniso_U_22
_atom_site_aniso_U_33
_atom_site_aniso_U_12
_atom_site_aniso_U_13
_atom_site_aniso_U_23
C1 0.0304(10) 0.0332(10) 0.0447(13) 0.0073(8) 0.0012(9) 0.0047(9)
C2 0.0345(10) 0.0317(10) 0.0529(14) 0.0049(8) 0.0045(9) 0.0065(9)
C3 0.0382(11) 0.0308(10) 0.0525(14) 0.0061(9) 0.0001(10) 0.0006(9)
C4 0.0329(10) 0.0369(11) 0.0462(13) 0.0108(9) 0.0014(9) 0.0040(9)
C5 0.0426(12) 0.0398(12) 0.0483(14) 0.0123(10) 0.0007(10) -0.0003(10)
C6 0.0395(12) 0.0509(13) 0.0426(13) 0.0168(10) 0.0047(10) 0.0031(10)
O7 0.0691(11) 0.0592(10) 0.0498(11) 0.0150(9) 0.0184(8) 0.0026(8)
C8 0.0535(14) 0.0632(15) 0.0425(14) 0.0179(12) 0.0128(11) 0.0082(11)
O9 0.0710(12) 0.0548(10) 0.0510(11) 0.0072(9) 0.0280(9) 0.0051(8)
C10 0.0379(11) 0.0461(12) 0.0454(14) 0.0096(10) 0.0078(10) 0.0105(10)
C11 0.0376(11) 0.0392(11) 0.0473(13) 0.0087(9) 0.0080(10) 0.0060(9)
C12 0.0320(10) 0.0355(11) 0.0435(13) 0.0100(8) 0.0013(9) 0.0056(9)
C13 0.0302(10) 0.0316(10) 0.0444(13) 0.0076(8) -0.0001(9) 0.0043(9)
N14 0.0330(9) 0.0290(8) 0.0433(10) 0.0061(7) 0.0028(7) 0.0049(7)
C15 0.0317(10) 0.0307(10) 0.0422(12) 0.0020(8) 0.0050(9) 0.0058(8)
C16 0.0295(10) 0.0331(10) 0.0453(13) 0.0060(8) 0.0041(9) 0.0073(9)
C17 0.0324(10) 0.0347(10) 0.0460(13) 0.0019(8) 0.0043(9) 0.0039(9)
C18 0.0357(11) 0.0375(11) 0.0440(13) 0.0081(9) 0.0081(9) 0.0067(9)
O19 0.0490(9) 0.0438(9) 0.0555(10) -0.0025(7) 0.0216(8) -0.0002(7)
C20 0.0415(12) 0.0420(12) 0.0538(15) 0.0029(10) 0.0141(10) 0.0052(10)
O21 0.0420(8) 0.0423(8) 0.0584(11) -0.0009(7) 0.0214(7) 0.0023(7)
C22 0.0289(10) 0.0350(10) 0.0457(13) 0.0045(8) 0.0076(9) 0.0115(9)
C23 0.0305(10) 0.0319(10) 0.0468(13) 0.0028(8) 0.0026(9) 0.0063(9)
C24 0.0294(10) 0.0317(10) 0.0432(12) 0.0054(8) 0.0024(9) 0.0063(9)
C25 0.0457(12) 0.0376(11) 0.0507(14) 0.0139(9) 0.0025(10) 0.0086(9)
C26 0.0315(10) 0.0382(11) 0.0484(14) 0.0024(9) 0.0035(9) 0.0088(9)
C27 0.0312(11) 0.0392(12) 0.0469(13) 0.0054(9) -0.0014(9) 0.0089(9)
C28 0.0549(15) 0.0610(16) 0.095(2) 0.0176(13) 0.0324(15) 0.0157(15)
O29 0.0429(9) 0.0365(9) 0.0707(12) -0.0013(7) 0.0045(8) 0.0040(7)

loop_
_atom_type_symbol
_atom_type_description
_atom_type_scat_dispersion_real
_atom_type_scat_dispersion_imag
_atom_type_scat_source
C C 0.0181 0.0091 'International Tables Vol C Tables 4.2.6.8 and 6.1.1.4'
H H 0.0000 0.0000 'International Tables Vol C Tables 4.2.6.8 and 6.1.1.4'
N N 0.0311 0.0180 'International Tables Vol C Tables 4.2.6.8 and 6.1.1.4'
O O 0.0492 0.0322 'International Tables Vol C Tables 4.2.6.8 and 6.1.1.4'

loop_
_geom_angle_atom_site_label_1
_geom_angle_atom_site_label_2
_geom_angle_atom_site_label_3
_geom_angle
_geom_angle_publ_flag
C13 C1 C2 118.5(2) n
C13 C1 C24 119.14(18) n
C2 C1 C24 122.30(18) n
C3 C2 C1 121.3(2) n
C2 C3 C4 121.69(19) n
C3 C4 C5 121.60(19) n
C3 C4 C12 118.2(2) n
C5 C4 C12 120.16(19) n
C6 C5 C4 117.7(2) n
C5 C6 O7 128.2(2) n
C5 C6 C10 122.2(2) n
O7 C6 C10 109.6(2) n
C6 O7 C8 106.32(17) n
O7 C8 O9 108.43(18) n
C10 O9 C8 106.39(18) n
C11 C10 O9 127.6(2) n
C11 C10 C6 123.2(2) n
O9 C10 C6 109.18(19) n
C10 C11 C12 116.8(2) n
C13 C12 C4 119.09(19) n
C13 C12 C11 120.97(18) n
C4 C12 C11 119.9(2) n
C1 C13 C12 121.15(18) n
C1 C13 N14 120.78(19) n
C12 C13 N14 118.04(18) n
C13 N14 C25 111.69(15) y
C13 N14 C15 112.94(15) y
C25 N14 C15 112.83(16) y
N14 C15 C16 112.70(16) y
N14 C15 C26 108.82(16) y
C16 C15 C26 113.55(16) y
C17 C16 C24 121.73(18) n
C17 C16 C15 119.88(17) n
C24 C16 C15 118.38(19) n
C18 C17 C16 117.01(18) n
C17 C18 O19 127.87(19) n
C17 C18 C22 121.8(2) n
O19 C18 C22 110.29(17) n
C18 O19 C20 105.23(15) n
O21 C20 O19 108.59(16) n
C22 O21 C20 105.94(15) n
C23 C22 O21 127.98(18) n
C23 C22 C18 122.41(18) n
O21 C22 C18 109.61(18) n
C22 C23 C24 117.38(18) n
C16 C24 C23 119.62(19) n
C16 C24 C1 118.26(18) n
C23 C24 C1 122.11(18) n
C27 C26 C15 109.83(16) y
O29 C27 C28 121.6(2) n
O29 C27 C26 120.00(19) n
C28 C27 C26 118.39(19) n
C3 C2 H2 119.4 ?
C1 C2 H2 119.4 ?
C2 C3 H3 119.2 ?
C4 C3 H3 119.2 ?
C6 C5 H5 121.2 ?
C4 C5 H5 121.2 ?
O7 C8 H8A 110.0 ?
O9 C8 H8A 110.0 ?
O7 C8 H8B 110.0 ?
O9 C8 H8B 110.0 ?
H8A C8 H8B 108.4 ?
C10 C11 H11 121.6 ?
C12 C11 H11 121.6 ?
N14 C15 H15 107.1 ?
C16 C15 H15 107.1 ?
C26 C15 H15 107.1 ?
C18 C17 H17 121.5 ?
C16 C17 H17 121.5 ?
O21 C20 H20A 110.0 ?
O19 C20 H20A 110.0 ?
O21 C20 H20B 110.0 ?
O19 C20 H20B 110.0 ?
H20A C20 H20B 108.4 ?
C22 C23 H23 121.3 ?
C24 C23 H23 121.3 ?
N14 C25 H25A 109.5 ?
N14 C25 H25B 109.5 ?
H25A C25 H25B 109.5 ?
N14 C25 H25C 109.5 ?
H25A C25 H25C 109.5 ?
H25B C25 H25C 109.5 ?
C27 C26 H26A 109.7 ?
C15 C26 H26A 109.7 ?
C27 C26 H26B 109.7 ?
C15 C26 H26B 109.7 ?
H26A C26 H26B 108.2 ?
C27 C28 H28A 109.5 ?
C27 C28 H28B 109.5 ?
H28A C28 H28B 109.5 ?
C27 C28 H28C 109.5 ?
H28A C28 H28C 109.5 ?
H28B C28 H28C 109.5 ?

loop_
_geom_bond_atom_site_label_1
_geom_bond_atom_site_label_2
_geom_bond_site_symmetry_2
_geom_bond_distance
_geom_bond_publ_flag
C1 C13 . 1.393(3) n
C1 C2 . 1.415(3) n
C1 C24 . 1.475(3) y
C2 C3 . 1.360(3) n
C3 C4 . 1.414(3) n
C4 C5 . 1.420(3) n
C4 C12 . 1.427(3) n
C5 C6 . 1.347(3) n
C6 O7 . 1.373(3) y
C6 C10 . 1.400(3) y
O7 C8 . 1.424(3) y
C8 O9 . 1.425(3) y
O9 C10 . 1.375(3) y
C10 C11 . 1.347(3) n
C11 C12 . 1.435(3) n
C12 C13 . 1.423(3) n
C13 N14 . 1.431(2) y
N14 C25 . 1.466(2) y
N14 C15 . 1.472(3) y
C15 C16 . 1.513(3) n
C15 C26 . 1.528(3) n
C16 C17 . 1.397(3) n
C16 C24 . 1.400(3) y
C17 C18 . 1.368(3) n
C18 O19 . 1.379(2) y
C18 C22 . 1.381(3) y
O19 C20 . 1.432(2) y
C20 O21 . 1.426(3) y
O21 C22 . 1.377(2) y
C22 C23 . 1.364(3) n
C23 C24 . 1.413(3) n
C26 C27 . 1.511(3) n
C27 O29 . 1.216(2) n
C27 C28 . 1.479(3) n
C2 H2 . 0.9400 ?
C3 H3 . 0.9400 ?
C5 H5 . 0.9400 ?
C8 H8A . 0.9800 ?
C8 H8B . 0.9800 ?
C11 H11 . 0.9400 ?
C15 H15 . 0.9900 ?
C17 H17 . 0.9400 ?
C20 H20A . 0.9800 ?
C20 H20B . 0.9800 ?
C23 H23 . 0.9400 ?
C25 H25A . 0.9700 ?
C25 H25B . 0.9700 ?
C25 H25C . 0.9700 ?
C26 H26A . 0.9800 ?
C26 H26B . 0.9800 ?
C28 H28A . 0.9700 ?
C28 H28B . 0.9700 ?
C28 H28C . 0.9700 ?

loop_
_geom_hbond_atom_site_label_D
_geom_hbond_atom_site_label_H
_geom_hbond_atom_site_label_A
_geom_hbond_site_symmetry_A
_geom_hbond_distance_DH
_geom_hbond_distance_HA
_geom_hbond_distance_DA
_geom_hbond_angle_DHA
C8 H8B O29 2_656 0.98 2.42 3.372(3) 164

loop_
_geom_torsion_atom_site_label_1
_geom_torsion_atom_site_label_2
_geom_torsion_atom_site_label_3
_geom_torsion_atom_site_label_4
_geom_torsion
_geom_torsion_publ_flag
C13 C1 C2 C3 2.2(3) ?
C24 C1 C2 C3 -175.95(19) ?
C1 C2 C3 C4 -1.8(3) ?
C2 C3 C4 C5 -179.03(19) ?
C2 C3 C4 C12 -0.1(3) ?
C3 C4 C5 C6 179.90(19) ?
C12 C4 C5 C6 1.0(3) ?
C4 C5 C6 O7 179.11(19) ?
C4 C5 C6 C10 -1.4(3) ?
C5 C6 O7 C8 177.5(2) ?
C10 C6 O7 C8 -2.1(2) ?
C6 O7 C8 O9 3.3(2) ?
O7 C8 O9 C10 -3.3(2) ?
C8 O9 C10 C11 -178.4(2) ?
C8 O9 C10 C6 2.0(2) ?
C5 C6 C10 C11 0.9(3) ?
O7 C6 C10 C11 -179.5(2) ?
C5 C6 C10 O9 -179.52(19) ?
O7 C6 C10 O9 0.0(2) ?
O9 C10 C11 C12 -179.36(19) ?
C6 C10 C11 C12 0.1(3) ?
C3 C4 C12 C13 1.4(3) ?
C5 C4 C12 C13 -179.61(18) ?
C3 C4 C12 C11 -178.96(18) ?
C5 C4 C12 C11 0.0(3) ?
C10 C11 C12 C13 179.06(18) ?
C10 C11 C12 C4 -0.6(3) ?
C2 C1 C13 C12 -0.8(3) ?
C24 C1 C13 C12 177.39(17) ?
C2 C1 C13 N14 -178.60(17) ?
C24 C1 C13 N14 -0.4(3) y
C4 C12 C13 C1 -1.0(3) ?
C11 C12 C13 C1 179.41(18) ?
C4 C12 C13 N14 176.87(16) ?
C11 C12 C13 N14 -2.7(3) ?
C1 C13 N14 C25 95.4(2) ?
C12 C13 N14 C25 -82.5(2) ?
C1 C13 N14 C15 -33.1(2) y
C12 C13 N14 C15 149.04(17) ?
C13 N14 C15 C16 48.3(2) y
C25 N14 C15 C16 -79.60(19) ?
C13 N14 C15 C26 -78.62(19) ?
C25 N14 C15 C26 153.53(16) ?
N14 C15 C16 C17 146.43(18) ?
C26 C15 C16 C17 -89.3(2) ?
N14 C15 C16 C24 -32.5(2) y
C26 C15 C16 C24 91.8(2) ?
C24 C16 C17 C18 0.8(3) ?
C15 C16 C17 C18 -178.12(18) ?
C16 C17 C18 O19 178.93(19) ?
C16 C17 C18 C22 0.2(3) ?
C17 C18 O19 C20 -174.8(2) ?
C22 C18 O19 C20 4.1(2) ?
C18 O19 C20 O21 -5.9(2) ?
O19 C20 O21 C22 5.5(2) ?
C20 O21 C22 C23 176.8(2) ?
C20 O21 C22 C18 -3.0(2) ?
C17 C18 C22 C23 -1.6(3) ?
O19 C18 C22 C23 179.47(18) ?
C17 C18 C22 O21 178.22(18) ?
O19 C18 C22 O21 -0.7(2) ?
O21 C22 C23 C24 -177.97(18) ?
C18 C22 C23 C24 1.9(3) ?
C17 C16 C24 C23 -0.5(3) ?
C15 C16 C24 C23 178.41(17) ?
C17 C16 C24 C1 -179.20(18) ?
C15 C16 C24 C1 -0.2(3) y
C22 C23 C24 C16 -0.8(3) ?
C22 C23 C24 C1 177.82(18) ?
C13 C1 C24 C16 17.8(3) y
C2 C1 C24 C16 -164.11(18) ?
C13 C1 C24 C23 -160.86(18) ?
C2 C1 C24 C23 17.3(3) ?
N14 C15 C26 C27 -64.9(2) ?
C16 C15 C26 C27 168.73(17) ?
C15 C26 C27 O29 -53.6(3) ?
C15 C26 C27 C28 126.3(2) y

loop_
_cod_related_entry_id
_cod_related_entry_database
_cod_related_entry_code
1 ChemSpider 8867093
